data_2221091
loop_
_publ_author_name
'Mukhtar, Mat Ropi'
'Zainal Abidin, Anissuhailin'
'Awang, Khalijah'
'A. Hadi, A. Hamid'
'Ng, Seik Weng'

_publ_section_title
;
 4-(3,4-Dihydro-\b-carbolin-1-yl)pyrimidin-2-amine
;
_journal_coeditor_code HG2480
_journal_issue 3
_journal_name_full 'Acta Crystallographica Section E'
_journal_page_first o594
_journal_paper_doi 10.1107/S160053680900600X
_journal_volume 65
_journal_year 2009
_chemical_formula_iupac 'C15 H13 N5'
_chemical_formula_moiety 'C15 H13 N5'
_chemical_formula_sum 'C15 H13 N5'
_chemical_formula_weight 263.30
_chemical_name_common 'accanthomine A'
_chemical_name_systematic
;
4-(3,4-Dihydro-\b-carbolin-1-yl)pyrimidin-2-amine
;
_space_group_IT_number 14
_symmetry_cell_setting monoclinic
_symmetry_space_group_name_Hall '-P 2ybc'
_symmetry_space_group_name_H-M 'P 1 21/c 1'
_atom_sites_solution_hydrogens geom
_atom_sites_solution_primary direct
_atom_sites_solution_secondary difmap
_audit_creation_method SHELXL-97
_cell_angle_alpha 90.00
_cell_angle_beta 102.1160(10)
_cell_angle_gamma 90.00
_cell_formula_units_Z 4
_cell_length_a 11.4758(2)
_cell_length_b 12.6095(2)
_cell_length_c 8.9241(2)
_cell_measurement_reflns_used 4559
_cell_measurement_temperature 120(2)
_cell_measurement_theta_max 28.3
_cell_measurement_theta_min 2.4
_cell_volume 1262.59(4)
_computing_cell_refinement 'SAINT (Bruker, 2007)'
_computing_data_collection 'APEX2 (Bruker, 2007)'
_computing_data_reduction 'SAINT (Bruker, 2007)'
_computing_molecular_graphics 'OLEX (Dolomanov <i>et al.</i>,  2003) and X-SEED (Barbour, 2001)'
_computing_publication_material 'publCIF (Westrip, 2009)'
_computing_structure_refinement 'SHELXL97 (Sheldrick, 2008)'
_computing_structure_solution 'SHELXS97 (Sheldrick, 2008)'
_diffrn_ambient_temperature 120(2)
_diffrn_measured_fraction_theta_full 1.000
_diffrn_measured_fraction_theta_max 1.000
_diffrn_measurement_device_type 'Bruker SMART APEX'
_diffrn_measurement_method \w
_diffrn_radiation_monochromator graphite
_diffrn_radiation_source 'fine-focus sealed tube'
_diffrn_radiation_type MoK\a
_diffrn_radiation_wavelength 0.71073
_diffrn_reflns_av_R_equivalents 0.0263
_diffrn_reflns_av_sigmaI/netI 0.0217
_diffrn_reflns_limit_h_max 14
_diffrn_reflns_limit_h_min -14
_diffrn_reflns_limit_k_max 16
_diffrn_reflns_limit_k_min -16
_diffrn_reflns_limit_l_max 11
_diffrn_reflns_limit_l_min -11
_diffrn_reflns_number 11840
_diffrn_reflns_theta_full 27.50
_diffrn_reflns_theta_max 27.50
_diffrn_reflns_theta_min 1.81
_diffrn_standards_decay_% 0
_diffrn_standards_interval_count 0
_diffrn_standards_interval_time 0
_diffrn_standards_number 0
_exptl_absorpt_coefficient_mu 0.088
_exptl_absorpt_correction_type none
_exptl_crystal_colour 'Light brown'
_exptl_crystal_density_diffrn 1.385
_exptl_crystal_density_method 'not measured'
_exptl_crystal_description 'Irregular block'
_exptl_crystal_F_000 552
_exptl_crystal_size_max 0.45
_exptl_crystal_size_mid 0.35
_exptl_crystal_size_min 0.15
_refine_diff_density_max 0.263
_refine_diff_density_min -0.228
_refine_ls_extinction_method none
_refine_ls_goodness_of_fit_ref 1.017
_refine_ls_hydrogen_treatment mixed
_refine_ls_matrix_type full
_refine_ls_number_parameters 193
_refine_ls_number_reflns 2905
_refine_ls_number_restraints 3
_refine_ls_restrained_S_all 1.947
_refine_ls_R_factor_all 0.0443
_refine_ls_R_factor_gt 0.0368
_refine_ls_shift/su_max 0.001
_refine_ls_shift/su_mean 0.001
_refine_ls_structure_factor_coef Fsqd
_refine_ls_weighting_details 'calc w=1/[\s^2^(Fo^2^)+(0.0591P)^2^+0.3611P] where P=(Fo^2^+2Fc^2^)/3'
_refine_ls_weighting_scheme calc
_refine_ls_wR_factor_gt 0.0959
_refine_ls_wR_factor_ref 0.1022
_reflns_number_gt 2485
_reflns_number_total 2905
_reflns_threshold_expression I>2\s(I)
_cod_data_source_file hg2480.cif
_cod_data_source_block I
_cod_depositor_comments
;
The following automatic conversions were performed:
'_symmetry_cell_setting' value 'Monoclinic' changed to 'monoclinic'
according to '/home/saulius/struct/CIF-dictionaries/cif_core.dic'
dictionary named 'cif_core.dic' version 2.4.1 from
2010-06-29.

'_exptl_absorpt_correction_type' value 'None' changed to
'none' according to '/home/saulius/struct/CIF-dictionaries/cif_core.dic'
dictionary named 'cif_core.dic' version 2.4.1 from 2010-06-29.

Automatic conversion script
Id: cif_fix_enum 1527 2010-12-29 10:47:43Z saulius 

The following automatic conversions were performed:

'_symmetry_cell_setting' value 'Monoclinic' changed to 'monoclinic'
according to /home/saulius/struct/CIF-dictionaries/cif_core.dic
dictionary named 'cif_core.dic' version 2.4.1 from
2010-06-29.

'_exptl_absorpt_correction_type' value 'None' changed to
'none' according to
/home/saulius/struct/CIF-dictionaries/cif_core.dic dictionary named
'cif_core.dic' version 2.4.1 from 2010-06-29.

Automatic conversion script
Id: cif_fix_values 1715 2011-07-08 13:25:40Z adriana 
;
_cod_original_sg_symbol_H-M 'P 21/c'
_cod_database_code 2221091
_cod_database_fobs_code 2221091

loop_
_symmetry_equiv_pos_as_xyz
'x, y, z'
'-x, y+1/2, -z+1/2'
'-x, -y, -z'
'x, -y-1/2, z-1/2'

loop_
_atom_site_type_symbol
_atom_site_label
_atom_site_fract_x
_atom_site_fract_y
_atom_site_fract_z
_atom_site_U_iso_or_equiv
_atom_site_adp_type
_atom_site_calc_flag
_atom_site_refinement_flags
_atom_site_occupancy
_atom_site_disorder_assembly
_atom_site_disorder_group
N N1 0.50153(18) 0.76301(16) 0.7128(2) 0.0209(4) Uani d D 1 . .
N N2 0.55480(17) 0.65191(15) 0.9213(2) 0.0187(4) Uani d . 1 . .
N N3 0.60199(16) 0.61005(14) 0.6777(2) 0.0165(4) Uani d . 1 . .
N N4 0.73723(17) 0.59739(15) 0.4478(2) 0.0180(4) Uani d D 1 . .
C C1 0.55292(19) 0.67210(17) 0.7718(2) 0.0163(4) Uani d . 1 . .
C C2 0.6123(2) 0.56393(18) 0.9781(3) 0.0194(5) Uani d . 1 . .
H H2 0.6172 0.5480 1.0833 0.023 Uiso calc R 1 . .
C C3 0.6649(2) 0.49480(17) 0.8924(3) 0.0187(5) Uani d . 1 . .
H H3 0.7049 0.4325 0.9356 0.022 Uiso calc R 1 . .
C C4 0.65609(18) 0.52161(17) 0.7390(2) 0.0159(4) Uani d . 1 . .
C C5 0.70796(18) 0.45156(17) 0.6351(2) 0.0162(4) Uani d . 1 . .
C C6 0.7651(2) 0.28242(17) 0.5636(3) 0.0199(5) Uani d . 1 . .
H H6A 0.6977 0.2605 0.4809 0.024 Uiso calc R 1 . .
H H6B 0.7970 0.2176 0.6203 0.024 Uiso calc R 1 . .
C C7 0.8626(2) 0.32896(17) 0.4896(3) 0.0185(5) Uani d . 1 . .
H H7A 0.9393 0.3309 0.5650 0.022 Uiso calc R 1 . .
H H7B 0.8728 0.2843 0.4020 0.022 Uiso calc R 1 . .
C C8 0.82678(19) 0.43888(17) 0.4355(2) 0.0165(4) Uani d . 1 . .
C C9 0.75008(19) 0.49495(17) 0.5047(2) 0.0162(4) Uani d . 1 . .
C C10 0.86494(19) 0.50915(17) 0.3305(2) 0.0168(5) Uani d . 1 . .
C C11 0.9446(2) 0.50053(18) 0.2302(3) 0.0203(5) Uani d . 1 . .
H H11A 0.9863 0.4362 0.2233 0.024 Uiso calc R 1 . .
C C12 0.9608(2) 0.58717(19) 0.1426(3) 0.0227(5) Uani d . 1 . .
H H12A 1.0146 0.5823 0.0751 0.027 Uiso calc R 1 . .
C C13 0.8991(2) 0.68278(19) 0.1512(3) 0.0218(5) Uani d . 1 . .
H H13 0.9111 0.7406 0.0879 0.026 Uiso calc R 1 . .
C C14 0.8217(2) 0.69440(18) 0.2493(3) 0.0202(5) Uani d . 1 . .
H H14 0.7809 0.7593 0.2554 0.024 Uiso calc R 1 . .
C C15 0.80577(19) 0.60715(17) 0.3395(2) 0.0173(5) Uani d . 1 . .
N N5 0.71831(17) 0.35226(14) 0.6694(2) 0.0188(4) Uani d . 1 . .
H H11 0.503(3) 0.778(2) 0.616(2) 0.030(8) Uiso d D 1 . .
H H12 0.448(3) 0.796(2) 0.759(4) 0.031(8) Uiso d D 1 . .
H H4 0.686(2) 0.643(2) 0.472(3) 0.031(8) Uiso d D 1 . .

loop_
_atom_site_aniso_label
_atom_site_aniso_U_11
_atom_site_aniso_U_22
_atom_site_aniso_U_33
_atom_site_aniso_U_12
_atom_site_aniso_U_13
_atom_site_aniso_U_23
N1 0.0250(10) 0.0207(10) 0.0199(10) 0.0063(8) 0.0115(8) 0.0024(7)
N2 0.0208(9) 0.0199(9) 0.0167(9) -0.0008(7) 0.0067(7) -0.0013(7)
N3 0.0172(9) 0.0161(9) 0.0179(9) -0.0004(7) 0.0072(7) -0.0004(7)
N4 0.0193(9) 0.0169(9) 0.0202(9) 0.0031(7) 0.0097(7) 0.0028(7)
C1 0.0152(10) 0.0174(10) 0.0175(10) -0.0027(8) 0.0061(8) -0.0010(8)
C2 0.0218(11) 0.0208(11) 0.0157(10) -0.0030(9) 0.0043(8) 0.0004(8)
C3 0.0214(11) 0.0159(10) 0.0192(11) -0.0006(8) 0.0050(9) 0.0020(8)
C4 0.0142(9) 0.0153(10) 0.0191(11) -0.0032(8) 0.0057(8) -0.0005(8)
C5 0.0145(9) 0.0166(10) 0.0178(10) -0.0009(8) 0.0040(8) 0.0002(8)
C6 0.0237(11) 0.0151(10) 0.0217(11) -0.0001(8) 0.0065(9) -0.0018(8)
C7 0.0197(10) 0.0176(10) 0.0187(10) 0.0019(8) 0.0055(8) -0.0023(8)
C8 0.0163(10) 0.0171(10) 0.0160(10) -0.0005(8) 0.0036(8) -0.0015(8)
C9 0.0162(10) 0.0155(10) 0.0175(10) -0.0006(8) 0.0045(8) 0.0001(8)
C10 0.0164(10) 0.0188(10) 0.0154(10) -0.0006(8) 0.0035(8) -0.0012(8)
C11 0.0203(11) 0.0226(11) 0.0195(11) 0.0000(9) 0.0077(9) -0.0041(8)
C12 0.0219(11) 0.0289(12) 0.0196(11) -0.0024(9) 0.0095(9) -0.0021(9)
C13 0.0213(11) 0.0261(12) 0.0186(11) -0.0029(9) 0.0054(9) 0.0040(9)
C14 0.0187(10) 0.0210(11) 0.0214(11) 0.0019(9) 0.0053(9) 0.0032(9)
C15 0.0154(10) 0.0205(11) 0.0165(10) -0.0002(8) 0.0046(8) -0.0006(8)
N5 0.0204(9) 0.0160(9) 0.0209(9) -0.0001(7) 0.0068(7) -0.0009(7)

loop_
_atom_type_symbol
_atom_type_description
_atom_type_scat_dispersion_real
_atom_type_scat_dispersion_imag
_atom_type_scat_source
C C 0.0033 0.0016 'International Tables Vol C Tables 4.2.6.8 and 6.1.1.4'
H H 0.0000 0.0000 'International Tables Vol C Tables 4.2.6.8 and 6.1.1.4'
N N 0.0061 0.0033 'International Tables Vol C Tables 4.2.6.8 and 6.1.1.4'

loop_
_geom_angle_atom_site_label_1
_geom_angle_atom_site_label_2
_geom_angle_atom_site_label_3
_geom_angle_site_symmetry_1
_geom_angle_site_symmetry_3
_geom_angle
_geom_angle_publ_flag
C1 N1 H11 . . 117.6(19) ?
C1 N1 H12 . . 120.0(19) ?
H11 N1 H12 . . 120(3) ?
C2 N2 C1 . . 115.78(18) ?
C4 N3 C1 . . 116.49(18) ?
C15 N4 C9 . . 108.00(17) ?
C15 N4 H4 . . 128(2) ?
C9 N4 H4 . . 123(2) ?
N1 C1 N2 . . 117.46(19) ?
N1 C1 N3 . . 117.05(19) ?
N2 C1 N3 . . 125.5(2) ?
N2 C2 C3 . . 123.6(2) ?
N2 C2 H2 . . 118.2 ?
C3 C2 H2 . . 118.2 ?
C2 C3 C4 . . 116.2(2) ?
C2 C3 H3 . . 121.9 ?
C4 C3 H3 . . 121.9 ?
N3 C4 C3 . . 122.46(19) ?
N3 C4 C5 . . 116.83(18) ?
C3 C4 C5 . . 120.71(19) ?
N5 C5 C9 . . 121.66(19) ?
N5 C5 C4 . . 117.19(19) ?
C9 C5 C4 . . 121.09(19) ?
N5 C6 C7 . . 116.45(18) ?
N5 C6 H6A . . 108.2 ?
C7 C6 H6A . . 108.2 ?
N5 C6 H6B . . 108.2 ?
C7 C6 H6B . . 108.2 ?
H6A C6 H6B . . 107.3 ?
C8 C7 C6 . . 108.57(17) ?
C8 C7 H7A . . 110.0 ?
C6 C7 H7A . . 110.0 ?
C8 C7 H7B . . 110.0 ?
C6 C7 H7B . . 110.0 ?
H7A C7 H7B . . 108.4 ?
C9 C8 C10 . . 106.88(19) ?
C9 C8 C7 . . 119.37(19) ?
C10 C8 C7 . . 133.41(19) ?
C8 C9 N4 . . 110.16(18) ?
C8 C9 C5 . . 121.2(2) ?
N4 C9 C5 . . 127.99(19) ?
C11 C10 C15 . . 119.0(2) ?
C11 C10 C8 . . 134.3(2) ?
C15 C10 C8 . . 106.69(18) ?
C12 C11 C10 . . 118.7(2) ?
C12 C11 H11A . . 120.6 ?
C10 C11 H11A . . 120.6 ?
C11 C12 C13 . . 121.2(2) ?
C11 C12 H12A . . 119.4 ?
C13 C12 H12A . . 119.4 ?
C14 C13 C12 . . 121.6(2) ?
C14 C13 H13 . . 119.2 ?
C12 C13 H13 . . 119.2 ?
C13 C14 C15 . . 117.5(2) ?
C13 C14 H14 . . 121.3 ?
C15 C14 H14 . . 121.3 ?
N4 C15 C14 . . 129.7(2) ?
N4 C15 C10 . . 108.25(18) ?
C14 C15 C10 . . 122.0(2) ?
C5 N5 C6 . . 117.20(18) ?

loop_
_geom_bond_atom_site_label_1
_geom_bond_atom_site_label_2
_geom_bond_site_symmetry_2
_geom_bond_distance
_geom_bond_publ_flag
N1 C1 . 1.345(3) ?
N1 H11 . 0.894(17) ?
N1 H12 . 0.91(3) ?
N2 C2 . 1.335(3) ?
N2 C1 . 1.354(3) ?
N3 C4 . 1.336(3) ?
N3 C1 . 1.354(3) ?
N4 C15 . 1.374(3) ?
N4 C9 . 1.384(3) ?
N4 H4 . 0.883(17) ?
C2 C3 . 1.380(3) ?
C2 H2 . 0.9500 ?
C3 C4 . 1.393(3) ?
C3 H3 . 0.9500 ?
C4 C5 . 1.492(3) ?
C5 N5 . 1.288(3) ?
C5 C9 . 1.457(3) ?
C6 N5 . 1.472(3) ?
C6 C7 . 1.531(3) ?
C6 H6A . 0.9900 ?
C6 H6B . 0.9900 ?
C7 C8 . 1.497(3) ?
C7 H7A . 0.9900 ?
C7 H7B . 0.9900 ?
C8 C9 . 1.373(3) ?
C8 C10 . 1.424(3) ?
C10 C11 . 1.411(3) ?
C10 C15 . 1.420(3) ?
C11 C12 . 1.379(3) ?
C11 H11A . 0.9500 ?
C12 C13 . 1.408(3) ?
C12 H12A . 0.9500 ?
C13 C14 . 1.380(3) ?
C13 H13 . 0.9500 ?
C14 C15 . 1.398(3) ?
C14 H14 . 0.9500 ?

loop_
_geom_hbond_atom_site_label_D
_geom_hbond_atom_site_label_H
_geom_hbond_atom_site_label_A
_geom_hbond_site_symmetry_A
_geom_hbond_distance_DH
_geom_hbond_distance_HA
_geom_hbond_distance_DA
_geom_hbond_angle_DHA
_geom_hbond_publ_flag
N1 H11 N2 4_575 0.89(2) 2.14(2) 2.994(3) 161(3) yes
N1 H12 N5 2_656 0.91(3) 2.25(3) 3.138(3) 165(3) yes
N4 H4 N3 . 0.88(2) 2.29(3) 2.825(3) 119(2) yes

loop_
_geom_torsion_atom_site_label_1
_geom_torsion_atom_site_label_2
_geom_torsion_atom_site_label_3
_geom_torsion_atom_site_label_4
_geom_torsion_site_symmetry_1
_geom_torsion_site_symmetry_2
_geom_torsion_site_symmetry_3
_geom_torsion_site_symmetry_4
_geom_torsion
_geom_torsion_publ_flag
C2 N2 C1 N1 . . . . -176.44(19) ?
C2 N2 C1 N3 . . . . 1.3(3) ?
C4 N3 C1 N1 . . . . 177.94(19) ?
C4 N3 C1 N2 . . . . 0.2(3) ?
C1 N2 C2 C3 . . . . -1.5(3) ?
N2 C2 C3 C4 . . . . 0.4(3) ?
C1 N3 C4 C3 . . . . -1.5(3) ?
C1 N3 C4 C5 . . . . 178.65(18) ?
C2 C3 C4 N3 . . . . 1.3(3) ?
C2 C3 C4 C5 . . . . -178.92(19) ?
N3 C4 C5 N5 . . . . -154.0(2) ?
C3 C4 C5 N5 . . . . 26.2(3) ?
N3 C4 C5 C9 . . . . 28.7(3) ?
C3 C4 C5 C9 . . . . -151.1(2) ?
N5 C6 C7 C8 . . . . -44.9(3) ?
C6 C7 C8 C9 . . . . 25.0(3) ?
C6 C7 C8 C10 . . . . -162.7(2) ?
C10 C8 C9 N4 . . . . 0.4(3) ?
C7 C8 C9 N4 . . . . 174.49(18) ?
C10 C8 C9 C5 . . . . -170.84(19) ?
C7 C8 C9 C5 . . . . 3.3(3) ?
C15 N4 C9 C8 . . . . 0.5(3) ?
C15 N4 C9 C5 . . . . 171.0(2) ?
N5 C5 C9 C8 . . . . -15.7(3) ?
C4 C5 C9 C8 . . . . 161.4(2) ?
N5 C5 C9 N4 . . . . 174.8(2) ?
C4 C5 C9 N4 . . . . -8.1(3) ?
C9 C8 C10 C11 . . . . 177.9(2) ?
C7 C8 C10 C11 . . . . 4.9(4) ?
C9 C8 C10 C15 . . . . -1.1(2) ?
C7 C8 C10 C15 . . . . -174.0(2) ?
C15 C10 C11 C12 . . . . -1.1(3) ?
C8 C10 C11 C12 . . . . -179.9(2) ?
C10 C11 C12 C13 . . . . -0.3(3) ?
C11 C12 C13 C14 . . . . 1.2(4) ?
C12 C13 C14 C15 . . . . -0.6(3) ?
C9 N4 C15 C14 . . . . 179.5(2) ?
C9 N4 C15 C10 . . . . -1.2(2) ?
C13 C14 C15 N4 . . . . 178.4(2) ?
C13 C14 C15 C10 . . . . -0.9(3) ?
C11 C10 C15 N4 . . . . -177.72(19) ?
C8 C10 C15 N4 . . . . 1.4(2) ?
C11 C10 C15 C14 . . . . 1.7(3) ?
C8 C10 C15 C14 . . . . -179.2(2) ?
C9 C5 N5 C6 . . . . -5.1(3) ?
C4 C5 N5 C6 . . . . 177.67(18) ?
C7 C6 N5 C5 . . . . 36.6(3) ?

loop_
_cod_related_entry_id
_cod_related_entry_database
_cod_related_entry_code
1 ChemSpider 24741793
